data_4134187
loop_
_publ_author_name
'Guo, Yinliang'
'Guo, Zhixian'
'Lu, Jia-Tian'
'Fang, Runting'
'Chen, Si-Cong'
'Luo, Tuoping'

_publ_section_title
;
 Total Synthesis of (-)-Batrachotoxinin A: A Local-Desymmetrization
 Approach.
;
_journal_issue 8
_journal_name_full 'Journal of the American Chemical Society'
_journal_page_first 3675
_journal_page_last 3679
_journal_paper_doi 10.1021/jacs.9b12882
_journal_volume 142
_journal_year 2020
_chemical_absolute_configuration ad
_chemical_formula_sum 'C22 H27 Br O5'
_chemical_formula_weight 451.34
_space_group_crystal_system orthorhombic
_space_group_IT_number 19
_space_group_name_Hall 'P 2ac 2ab'
_space_group_name_H-M_alt 'P 21 21 21'
_atom_sites_solution_hydrogens geom
_audit_creation_method SHELXL-2014/7
_cell_angle_alpha 90
_cell_angle_beta 90
_cell_angle_gamma 90
_cell_formula_units_Z 4
_cell_length_a 10.2109(2)
_cell_length_b 13.2710(2)
_cell_length_c 14.7561(2)
_cell_measurement_reflns_used 18929
_cell_measurement_temperature 180.0(2)
_cell_measurement_theta_max 29.0630
_cell_measurement_theta_min 2.0640
_cell_volume 1999.58(6)
_computing_structure_refinement 'SHELXL-2014/7 (Sheldrick, 2014)'
_diffrn_ambient_environment N~2~
_diffrn_ambient_temperature 180.0(2)
_diffrn_detector 'CCD plate'
_diffrn_measured_fraction_theta_full 1.000
_diffrn_measured_fraction_theta_max 1.000
_diffrn_measurement_device 'four-circle diffractometer'
_diffrn_measurement_device_type 'XtaLAB AFC12 (RINC): Kappa single'
_diffrn_radiation_monochromator graphite
_diffrn_radiation_probe x-ray
_diffrn_radiation_type 'Mo K\a'
_diffrn_radiation_wavelength 0.71073
_diffrn_reflns_av_R_equivalents 0.0513
_diffrn_reflns_av_unetI/netI 0.0243
_diffrn_reflns_Laue_measured_fraction_full 1.000
_diffrn_reflns_Laue_measured_fraction_max 1.000
_diffrn_reflns_limit_h_max 13
_diffrn_reflns_limit_h_min -13
_diffrn_reflns_limit_k_max 17
_diffrn_reflns_limit_k_min -17
_diffrn_reflns_limit_l_max 19
_diffrn_reflns_limit_l_min -19
_diffrn_reflns_number 45060
_diffrn_reflns_point_group_measured_fraction_full 1.000
_diffrn_reflns_point_group_measured_fraction_max 1.000
_diffrn_reflns_theta_full 25.242
_diffrn_reflns_theta_max 27.472
_diffrn_reflns_theta_min 2.064
_diffrn_source 'fine-focus sealed X-ray tube'
_diffrn_source_type 'Enhance (Mo) X-ray Source'
_exptl_absorpt_coefficient_mu 2.087
_exptl_absorpt_correction_T_max 1.00000
_exptl_absorpt_correction_T_min 0.76239
_exptl_absorpt_correction_type multi-scan
_exptl_absorpt_process_details
;
CrysAlisPro 1.171.39.29a (Rigaku Oxford Diffraction, 2015)
Empirical absorption correction using spherical harmonics,
 implemented in SCALE3 ABSPACK scaling algorithm.
;
_exptl_crystal_colour colorless
_exptl_crystal_density_diffrn 1.499
_exptl_crystal_description block
_exptl_crystal_F_000 936
_exptl_crystal_size_max 0.38
_exptl_crystal_size_mid 0.21
_exptl_crystal_size_min 0.09
_refine_diff_density_max 0.400
_refine_diff_density_min -0.665
_refine_diff_density_rms 0.047
_refine_ls_abs_structure_details
;
 Flack x determined using 1764 quotients [(I+)-(I-)]/[(I+)+(I-)]
 (Parsons, Flack and Wagner, Acta Cryst. B69 (2013) 249-259).
;
_refine_ls_abs_structure_Flack -0.004(3)
_refine_ls_extinction_method none
_refine_ls_goodness_of_fit_ref 1.050
_refine_ls_hydrogen_treatment constr
_refine_ls_matrix_type full
_refine_ls_number_parameters 255
_refine_ls_number_reflns 4573
_refine_ls_number_restraints 0
_refine_ls_restrained_S_all 1.050
_refine_ls_R_factor_all 0.0294
_refine_ls_R_factor_gt 0.0266
_refine_ls_shift/su_max 0.001
_refine_ls_shift/su_mean 0.000
_refine_ls_structure_factor_coef Fsqd
_refine_ls_weighting_details 'w=1/[\s^2^(Fo^2^)+(0.0434P)^2^+0.2616P] where P=(Fo^2^+2Fc^2^)/3'
_refine_ls_weighting_scheme calc
_refine_ls_wR_factor_gt 0.0682
_refine_ls_wR_factor_ref 0.0696
_reflns_Friedel_coverage 0.763
_reflns_Friedel_fraction_full 1.000
_reflns_Friedel_fraction_max 1.000
_reflns_number_gt 4302
_reflns_number_total 4573
_reflns_threshold_expression 'I > 2\s(I)'
_cod_data_source_file ja9b12882_si_003.cif
_cod_data_source_block 3
_cod_depositor_comments 'Adding full bibliography for 4134185--4134193.cif.'
_cod_database_code 4134187
_shelx_shelxl_version_number 2014/7
_shelx_space_group_comment
;
The symmetry employed for this shelxl refinement is uniquely defined
by the following loop, which should always be used as a source of
symmetry information in preference to the above space-group names.
They are only intended as comments.
;

loop_
_space_group_symop_operation_xyz
'x, y, z'
'-x+1/2, -y, z+1/2'
'-x, y+1/2, -z+1/2'
'x+1/2, -y+1/2, -z'

loop_
_atom_site_label
_atom_site_type_symbol
_atom_site_fract_x
_atom_site_fract_y
_atom_site_fract_z
_atom_site_U_iso_or_equiv
_atom_site_adp_type
_atom_site_occupancy
_atom_site_site_symmetry_order
_atom_site_calc_flag
_atom_site_refinement_flags_posn
_atom_site_refinement_flags_adp
_atom_site_refinement_flags_occupancy
_atom_site_disorder_assembly
_atom_site_disorder_group
Br1 Br 0.77943(3) 0.31858(2) 0.65418(2) 0.04100(10) Uani 1 1 d . . . . .
O1 O 0.75463(15) 0.56319(12) 0.60276(10) 0.0202(3) Uani 1 1 d . . . . .
O2 O 0.86573(17) 0.70908(13) 0.62596(13) 0.0279(4) Uani 1 1 d . . . . .
O3 O 0.51459(18) 0.38389(15) 0.54118(13) 0.0342(5) Uani 1 1 d . . . . .
O4 O 0.30917(19) 0.67050(14) 0.69091(14) 0.0351(4) Uani 1 1 d . . . . .
O5 O 0.2507(2) 0.51459(18) 0.52792(13) 0.0459(5) Uani 1 1 d . . . . .
C1 C 0.7971(2) 0.39740(18) 0.54689(16) 0.0228(5) Uani 1 1 d . . . . .
C2 C 0.8901(2) 0.3767(2) 0.48787(19) 0.0287(6) Uani 1 1 d . . . . .
H2 H 0.9413 0.3195 0.4964 0.034 Uiso 1 1 calc R U . . .
C3 C 0.9158(3) 0.4428(2) 0.40735(19) 0.0349(6) Uani 1 1 d . . . . .
H3A H 0.8848 0.4095 0.3529 0.042 Uiso 1 1 calc R U . . .
H3B H 1.0094 0.4534 0.4011 0.042 Uiso 1 1 calc R U . . .
C4 C 0.8474(3) 0.5442(2) 0.41730(17) 0.0278(5) Uani 1 1 d . . . . .
H4 H 0.8513 0.5790 0.3588 0.033 Uiso 1 1 calc R U . . .
C5 C 0.7023(2) 0.53069(19) 0.44338(16) 0.0241(5) Uani 1 1 d . . . . .
C6 C 0.7064(2) 0.48707(17) 0.54194(15) 0.0192(4) Uani 1 1 d . . . . .
C7 C 0.6318(3) 0.4628(2) 0.37559(19) 0.0372(7) Uani 1 1 d . . . . .
H7A H 0.6495 0.4858 0.3151 0.056 Uiso 1 1 calc R U . . .
H7B H 0.5392 0.4652 0.3867 0.056 Uiso 1 1 calc R U . . .
H7C H 0.6624 0.3949 0.3823 0.056 Uiso 1 1 calc R U . . .
C8 C 0.9145(2) 0.6115(2) 0.48896(18) 0.0276(5) Uani 1 1 d . . . . .
H8A H 0.9820 0.5733 0.5200 0.033 Uiso 1 1 calc R U . . .
H8B H 0.9558 0.6685 0.4594 0.033 Uiso 1 1 calc R U . . .
C9 C 0.8145(2) 0.64883(18) 0.55721(17) 0.0225(5) Uani 1 1 d . . . . .
C10 C 0.7063(3) 0.70679(19) 0.5116(2) 0.0305(6) Uani 1 1 d . . . . .
H10A H 0.7421 0.7642 0.4793 0.037 Uiso 1 1 calc R U . . .
H10B H 0.6445 0.7313 0.5564 0.037 Uiso 1 1 calc R U . . .
C11 C 0.6371(3) 0.6351(2) 0.4450(2) 0.0326(6) Uani 1 1 d . . . . .
H11A H 0.5460 0.6279 0.4625 0.039 Uiso 1 1 calc R U . . .
H11B H 0.6396 0.6639 0.3846 0.039 Uiso 1 1 calc R U . . .
C12 C 0.9740(3) 0.6675(2) 0.67468(18) 0.0327(6) Uani 1 1 d . . . . .
H12A H 1.0508 0.6692 0.6372 0.049 Uiso 1 1 calc R U . . .
H12B H 0.9548 0.5991 0.6911 0.049 Uiso 1 1 calc R U . . .
H12C H 0.9892 0.7065 0.7285 0.049 Uiso 1 1 calc R U . . .
C13 C 0.5670(2) 0.45709(19) 0.57293(16) 0.0235(5) Uani 1 1 d . . . . .
C14 C 0.5016(2) 0.52472(19) 0.64159(17) 0.0271(5) Uani 1 1 d . . . . .
H14A H 0.4965 0.5921 0.6163 0.033 Uiso 1 1 calc R U . . .
H14B H 0.5572 0.5282 0.6948 0.033 Uiso 1 1 calc R U . . .
C15 C 0.3641(2) 0.49322(19) 0.67178(16) 0.0218(5) Uani 1 1 d . . . . .
C16 C 0.3012(2) 0.58532(19) 0.71837(17) 0.0246(5) Uani 1 1 d . . . . .
C17 C 0.2322(3) 0.5520(2) 0.80351(17) 0.0303(5) Uani 1 1 d . . . . .
H17A H 0.2781 0.5763 0.8567 0.036 Uiso 1 1 calc R U . . .
H17B H 0.1432 0.5776 0.8048 0.036 Uiso 1 1 calc R U . . .
C18 C 0.2322(3) 0.4388(2) 0.8012(2) 0.0426(7) Uani 1 1 d . . . . .
H18A H 0.1499 0.4140 0.7771 0.051 Uiso 1 1 calc R U . . .
H18B H 0.2439 0.4119 0.8618 0.051 Uiso 1 1 calc R U . . .
C19 C 0.3479(3) 0.4064(2) 0.73911(18) 0.0301(6) Uani 1 1 d . . . . .
H19 H 0.4281 0.3962 0.7744 0.036 Uiso 1 1 calc R U . . .
C20 C 0.3146(3) 0.3129(2) 0.6833(2) 0.0363(6) Uani 1 1 d . . . . .
H20A H 0.3935 0.2808 0.6608 0.044 Uiso 1 1 calc R U . . .
H20B H 0.2656 0.2647 0.7192 0.044 Uiso 1 1 calc R U . . .
C21 C 0.2318(3) 0.3535(2) 0.6054(2) 0.0390(7) Uani 1 1 d . . . . .
H21A H 0.2447 0.3134 0.5512 0.047 Uiso 1 1 calc R U . . .
H21B H 0.1396 0.3524 0.6212 0.047 Uiso 1 1 calc R U . . .
C22 C 0.2780(2) 0.4610(2) 0.59022(16) 0.0274(5) Uani 1 1 d . . . . .

loop_
_atom_site_aniso_label
_atom_site_aniso_U_11
_atom_site_aniso_U_22
_atom_site_aniso_U_33
_atom_site_aniso_U_23
_atom_site_aniso_U_13
_atom_site_aniso_U_12
Br1 0.05771(19) 0.03230(15) 0.03298(15) 0.01092(11) 0.00005(14) 0.00852(13)
O1 0.0168(7) 0.0222(8) 0.0217(8) -0.0007(6) -0.0008(6) -0.0023(6)
O2 0.0215(8) 0.0260(9) 0.0361(9) -0.0043(7) -0.0047(7) -0.0038(7)
O3 0.0259(9) 0.0346(11) 0.0423(11) -0.0145(9) 0.0107(8) -0.0112(8)
O4 0.0360(11) 0.0292(10) 0.0402(10) -0.0010(8) 0.0095(8) 0.0027(8)
O5 0.0526(14) 0.0553(13) 0.0298(10) -0.0007(9) -0.0103(9) 0.0064(11)
C1 0.0223(11) 0.0218(11) 0.0244(11) 0.0016(9) -0.0015(9) -0.0008(9)
C2 0.0239(12) 0.0250(13) 0.0372(14) -0.0066(11) 0.0005(10) 0.0051(10)
C3 0.0299(13) 0.0399(16) 0.0349(14) -0.0060(12) 0.0124(11) -0.0013(12)
C4 0.0272(12) 0.0340(14) 0.0223(11) 0.0027(11) 0.0058(10) -0.0044(11)
C5 0.0214(11) 0.0284(12) 0.0225(11) 0.0041(10) -0.0036(9) -0.0033(10)
C6 0.0131(9) 0.0221(11) 0.0223(10) -0.0016(8) 0.0008(8) -0.0009(9)
C7 0.0396(15) 0.0430(16) 0.0289(13) -0.0008(13) -0.0107(11) -0.0068(13)
C8 0.0191(11) 0.0304(13) 0.0334(14) 0.0017(11) 0.0058(10) -0.0053(10)
C9 0.0167(10) 0.0209(11) 0.0298(12) 0.0009(9) -0.0012(9) -0.0022(8)
C10 0.0269(13) 0.0240(12) 0.0405(14) 0.0031(10) -0.0062(12) 0.0027(10)
C11 0.0265(12) 0.0338(14) 0.0376(14) 0.0071(12) -0.0109(11) 0.0029(11)
C12 0.0279(12) 0.0369(15) 0.0334(13) 0.0027(11) -0.0082(10) -0.0102(11)
C13 0.0181(10) 0.0264(12) 0.0260(12) -0.0025(10) 0.0031(9) -0.0025(9)
C14 0.0173(10) 0.0302(13) 0.0337(14) -0.0077(11) 0.0065(10) -0.0054(9)
C15 0.0159(10) 0.0266(12) 0.0229(12) -0.0011(9) 0.0009(8) -0.0036(9)
C16 0.0144(10) 0.0348(13) 0.0245(11) -0.0028(10) 0.0005(9) -0.0009(9)
C17 0.0217(12) 0.0412(14) 0.0281(12) 0.0007(11) 0.0042(10) 0.0010(11)
C18 0.0574(19) 0.0365(15) 0.0340(14) -0.0027(12) 0.0175(15) -0.0110(15)
C19 0.0311(13) 0.0291(13) 0.0302(13) 0.0037(11) -0.0016(11) -0.0005(11)
C20 0.0397(15) 0.0287(13) 0.0404(15) -0.0045(12) 0.0095(11) -0.0072(12)
C21 0.0309(14) 0.0429(15) 0.0430(16) -0.0133(13) 0.0031(13) -0.0146(13)
C22 0.0183(10) 0.0391(14) 0.0247(11) -0.0066(10) 0.0009(10) -0.0028(11)

loop_
_atom_type_symbol
_atom_type_description
_atom_type_scat_dispersion_real
_atom_type_scat_dispersion_imag
_atom_type_scat_source
C C 0.0033 0.0016 'International Tables Vol C Tables 4.2.6.8 and 6.1.1.4'
H H 0.0000 0.0000 'International Tables Vol C Tables 4.2.6.8 and 6.1.1.4'
O O 0.0106 0.0060 'International Tables Vol C Tables 4.2.6.8 and 6.1.1.4'
Br Br -0.2901 2.4595 'International Tables Vol C Tables 4.2.6.8 and 6.1.1.4'

loop_
_geom_angle_atom_site_label_1
_geom_angle_atom_site_label_2
_geom_angle_atom_site_label_3
_geom_angle
_geom_angle_site_symmetry_1
_geom_angle_site_symmetry_3
_geom_angle_publ_flag
C6 O1 C9 113.84(16) . . ?
C9 O2 C12 115.8(2) . . ?
C2 C1 C6 125.1(2) . . ?
C2 C1 Br1 120.20(19) . . ?
C6 C1 Br1 114.49(16) . . ?
C1 C2 C3 121.9(2) . . ?
C1 C2 H2 119.1 . . ?
C3 C2 H2 119.1 . . ?
C2 C3 C4 111.1(2) . . ?
C2 C3 H3A 109.4 . . ?
C4 C3 H3A 109.4 . . ?
C2 C3 H3B 109.4 . . ?
C4 C3 H3B 109.4 . . ?
H3A C3 H3B 108.0 . . ?
C3 C4 C5 111.3(2) . . ?
C3 C4 C8 111.9(2) . . ?
C5 C4 C8 108.8(2) . . ?
C3 C4 H4 108.2 . . ?
C5 C4 H4 108.2 . . ?
C8 C4 H4 108.2 . . ?
C7 C5 C11 109.8(2) . . ?
C7 C5 C4 111.0(2) . . ?
C11 C5 C4 108.4(2) . . ?
C7 C5 C6 113.8(2) . . ?
C11 C5 C6 109.3(2) . . ?
C4 C5 C6 104.38(19) . . ?
O1 C6 C1 108.28(17) . . ?
O1 C6 C13 108.12(17) . . ?
C1 C6 C13 110.33(19) . . ?
O1 C6 C5 109.23(18) . . ?
C1 C6 C5 110.67(19) . . ?
C13 C6 C5 110.14(19) . . ?
C5 C7 H7A 109.5 . . ?
C5 C7 H7B 109.5 . . ?
H7A C7 H7B 109.5 . . ?
C5 C7 H7C 109.5 . . ?
H7A C7 H7C 109.5 . . ?
H7B C7 H7C 109.5 . . ?
C9 C8 C4 110.15(19) . . ?
C9 C8 H8A 109.6 . . ?
C4 C8 H8A 109.6 . . ?
C9 C8 H8B 109.6 . . ?
C4 C8 H8B 109.6 . . ?
H8A C8 H8B 108.1 . . ?
O2 C9 O1 105.64(19) . . ?
O2 C9 C10 107.9(2) . . ?
O1 C9 C10 107.28(19) . . ?
O2 C9 C8 114.71(19) . . ?
O1 C9 C8 109.52(19) . . ?
C10 C9 C8 111.4(2) . . ?
C9 C10 C11 107.8(2) . . ?
C9 C10 H10A 110.1 . . ?
C11 C10 H10A 110.1 . . ?
C9 C10 H10B 110.1 . . ?
C11 C10 H10B 110.1 . . ?
H10A C10 H10B 108.5 . . ?
C5 C11 C10 111.6(2) . . ?
C5 C11 H11A 109.3 . . ?
C10 C11 H11A 109.3 . . ?
C5 C11 H11B 109.3 . . ?
C10 C11 H11B 109.3 . . ?
H11A C11 H11B 108.0 . . ?
O2 C12 H12A 109.5 . . ?
O2 C12 H12B 109.5 . . ?
H12A C12 H12B 109.5 . . ?
O2 C12 H12C 109.5 . . ?
H12A C12 H12C 109.5 . . ?
H12B C12 H12C 109.5 . . ?
O3 C13 C14 123.0(2) . . ?
O3 C13 C6 120.1(2) . . ?
C14 C13 C6 116.88(19) . . ?
C13 C14 C15 116.0(2) . . ?
C13 C14 H14A 108.3 . . ?
C15 C14 H14A 108.3 . . ?
C13 C14 H14B 108.3 . . ?
C15 C14 H14B 108.3 . . ?
H14A C14 H14B 107.4 . . ?
C19 C15 C14 119.5(2) . . ?
C19 C15 C16 105.20(19) . . ?
C14 C15 C16 107.17(19) . . ?
C19 C15 C22 103.6(2) . . ?
C14 C15 C22 111.7(2) . . ?
C16 C15 C22 109.17(19) . . ?
O4 C16 C17 126.0(2) . . ?
O4 C16 C15 124.5(2) . . ?
C17 C16 C15 109.5(2) . . ?
C18 C17 C16 106.0(2) . . ?
C18 C17 H17A 110.5 . . ?
C16 C17 H17A 110.5 . . ?
C18 C17 H17B 110.5 . . ?
C16 C17 H17B 110.5 . . ?
H17A C17 H17B 108.7 . . ?
C17 C18 C19 106.8(2) . . ?
C17 C18 H18A 110.4 . . ?
C19 C18 H18A 110.4 . . ?
C17 C18 H18B 110.4 . . ?
C19 C18 H18B 110.4 . . ?
H18A C18 H18B 108.6 . . ?
C20 C19 C15 106.6(2) . . ?
C20 C19 C18 111.9(2) . . ?
C15 C19 C18 104.8(2) . . ?
C20 C19 H19 111.1 . . ?
C15 C19 H19 111.1 . . ?
C18 C19 H19 111.1 . . ?
C21 C20 C19 104.0(2) . . ?
C21 C20 H20A 110.9 . . ?
C19 C20 H20A 110.9 . . ?
C21 C20 H20B 110.9 . . ?
C19 C20 H20B 110.9 . . ?
H20A C20 H20B 109.0 . . ?
C22 C21 C20 105.7(2) . . ?
C22 C21 H21A 110.6 . . ?
C20 C21 H21A 110.6 . . ?
C22 C21 H21B 110.6 . . ?
C20 C21 H21B 110.6 . . ?
H21A C21 H21B 108.7 . . ?
O5 C22 C21 126.9(2) . . ?
O5 C22 C15 124.4(2) . . ?
C21 C22 C15 108.7(2) . . ?

loop_
_geom_bond_atom_site_label_1
_geom_bond_atom_site_label_2
_geom_bond_distance
_geom_bond_site_symmetry_2
_geom_bond_publ_flag
Br1 C1 1.906(2) . ?
O1 C6 1.438(3) . ?
O1 C9 1.455(3) . ?
O2 C9 1.394(3) . ?
O2 C12 1.429(3) . ?
O3 C13 1.204(3) . ?
O4 C16 1.204(3) . ?
O5 C22 1.195(3) . ?
C1 C2 1.317(4) . ?
C1 C6 1.510(3) . ?
C2 C3 1.500(4) . ?
C2 H2 0.9300 . ?
C3 C4 1.523(4) . ?
C3 H3A 0.9700 . ?
C3 H3B 0.9700 . ?
C4 C5 1.542(3) . ?
C4 C8 1.545(4) . ?
C4 H4 0.9800 . ?
C5 C7 1.526(4) . ?
C5 C11 1.537(4) . ?
C5 C6 1.566(3) . ?
C6 C13 1.548(3) . ?
C7 H7A 0.9600 . ?
C7 H7B 0.9600 . ?
C7 H7C 0.9600 . ?
C8 C9 1.518(3) . ?
C8 H8A 0.9700 . ?
C8 H8B 0.9700 . ?
C9 C10 1.505(3) . ?
C10 C11 1.540(4) . ?
C10 H10A 0.9700 . ?
C10 H10B 0.9700 . ?
C11 H11A 0.9700 . ?
C11 H11B 0.9700 . ?
C12 H12A 0.9600 . ?
C12 H12B 0.9600 . ?
C12 H12C 0.9600 . ?
C13 C14 1.509(3) . ?
C14 C15 1.532(3) . ?
C14 H14A 0.9700 . ?
C14 H14B 0.9700 . ?
C15 C19 1.530(3) . ?
C15 C16 1.542(3) . ?
C15 C22 1.550(3) . ?
C16 C17 1.507(3) . ?
C17 C18 1.502(4) . ?
C17 H17A 0.9700 . ?
C17 H17B 0.9700 . ?
C18 C19 1.556(4) . ?
C18 H18A 0.9700 . ?
C18 H18B 0.9700 . ?
C19 C20 1.527(4) . ?
C19 H19 0.9800 . ?
C20 C21 1.525(5) . ?
C20 H20A 0.9700 . ?
C20 H20B 0.9700 . ?
C21 C22 1.519(4) . ?
C21 H21A 0.9700 . ?
C21 H21B 0.9700 . ?

loop_
_geom_torsion_atom_site_label_1
_geom_torsion_atom_site_label_2
_geom_torsion_atom_site_label_3
_geom_torsion_atom_site_label_4
_geom_torsion
_geom_torsion_site_symmetry_1
_geom_torsion_site_symmetry_2
_geom_torsion_site_symmetry_3
_geom_torsion_site_symmetry_4
_geom_torsion_publ_flag
C6 C1 C2 C3 0.1(4) . . . . ?
Br1 C1 C2 C3 -173.9(2) . . . . ?
C1 C2 C3 C4 14.1(4) . . . . ?
C2 C3 C4 C5 -49.5(3) . . . . ?
C2 C3 C4 C8 72.5(3) . . . . ?
C3 C4 C5 C7 -55.1(3) . . . . ?
C8 C4 C5 C7 -178.9(2) . . . . ?
C3 C4 C5 C11 -175.7(2) . . . . ?
C8 C4 C5 C11 60.5(3) . . . . ?
C3 C4 C5 C6 67.9(3) . . . . ?
C8 C4 C5 C6 -55.9(3) . . . . ?
C9 O1 C6 C1 107.0(2) . . . . ?
C9 O1 C6 C13 -133.48(18) . . . . ?
C9 O1 C6 C5 -13.6(2) . . . . ?
C2 C1 C6 O1 -99.8(3) . . . . ?
Br1 C1 C6 O1 74.53(19) . . . . ?
C2 C1 C6 C13 142.1(2) . . . . ?
Br1 C1 C6 C13 -43.6(2) . . . . ?
C2 C1 C6 C5 19.9(3) . . . . ?
Br1 C1 C6 C5 -165.78(15) . . . . ?
C7 C5 C6 O1 -170.5(2) . . . . ?
C11 C5 C6 O1 -47.4(2) . . . . ?
C4 C5 C6 O1 68.4(2) . . . . ?
C7 C5 C6 C1 70.4(3) . . . . ?
C11 C5 C6 C1 -166.48(19) . . . . ?
C4 C5 C6 C1 -50.7(3) . . . . ?
C7 C5 C6 C13 -51.9(3) . . . . ?
C11 C5 C6 C13 71.2(2) . . . . ?
C4 C5 C6 C13 -173.0(2) . . . . ?
C3 C4 C8 C9 -127.7(2) . . . . ?
C5 C4 C8 C9 -4.3(3) . . . . ?
C12 O2 C9 O1 67.9(2) . . . . ?
C12 O2 C9 C10 -177.6(2) . . . . ?
C12 O2 C9 C8 -52.8(3) . . . . ?
C6 O1 C9 O2 -174.53(17) . . . . ?
C6 O1 C9 C10 70.5(2) . . . . ?
C6 O1 C9 C8 -50.5(2) . . . . ?
C4 C8 C9 O2 178.9(2) . . . . ?
C4 C8 C9 O1 60.4(3) . . . . ?
C4 C8 C9 C10 -58.1(3) . . . . ?
O2 C9 C10 C11 -172.2(2) . . . . ?
O1 C9 C10 C11 -58.7(3) . . . . ?
C8 C9 C10 C11 61.1(3) . . . . ?
C7 C5 C11 C10 -179.2(2) . . . . ?
C4 C5 C11 C10 -57.8(3) . . . . ?
C6 C5 C11 C10 55.3(3) . . . . ?
C9 C10 C11 C5 -2.2(3) . . . . ?
O1 C6 C13 O3 -168.5(2) . . . . ?
C1 C6 C13 O3 -50.2(3) . . . . ?
C5 C6 C13 O3 72.2(3) . . . . ?
O1 C6 C13 C14 12.9(3) . . . . ?
C1 C6 C13 C14 131.2(2) . . . . ?
C5 C6 C13 C14 -106.4(2) . . . . ?
O3 C13 C14 C15 1.8(4) . . . . ?
C6 C13 C14 C15 -179.6(2) . . . . ?
C13 C14 C15 C19 76.7(3) . . . . ?
C13 C14 C15 C16 -163.9(2) . . . . ?
C13 C14 C15 C22 -44.4(3) . . . . ?
C19 C15 C16 O4 170.4(2) . . . . ?
C14 C15 C16 O4 42.2(3) . . . . ?
C22 C15 C16 O4 -78.9(3) . . . . ?
C19 C15 C16 C17 -8.2(3) . . . . ?
C14 C15 C16 C17 -136.5(2) . . . . ?
C22 C15 C16 C17 102.4(2) . . . . ?
O4 C16 C17 C18 171.9(3) . . . . ?
C15 C16 C17 C18 -9.5(3) . . . . ?
C16 C17 C18 C19 23.4(3) . . . . ?
C14 C15 C19 C20 -98.9(3) . . . . ?
C16 C15 C19 C20 140.8(2) . . . . ?
C22 C15 C19 C20 26.2(3) . . . . ?
C14 C15 C19 C18 142.4(2) . . . . ?
C16 C15 C19 C18 22.0(3) . . . . ?
C22 C15 C19 C18 -92.6(2) . . . . ?
C17 C18 C19 C20 -143.7(3) . . . . ?
C17 C18 C19 C15 -28.6(3) . . . . ?
C15 C19 C20 C21 -34.7(3) . . . . ?
C18 C19 C20 C21 79.4(3) . . . . ?
C19 C20 C21 C22 28.8(3) . . . . ?
C20 C21 C22 O5 169.2(3) . . . . ?
C20 C21 C22 C15 -13.0(3) . . . . ?
C19 C15 C22 O5 169.9(3) . . . . ?
C14 C15 C22 O5 -60.2(3) . . . . ?
C16 C15 C22 O5 58.1(3) . . . . ?
C19 C15 C22 C21 -8.0(3) . . . . ?
C14 C15 C22 C21 121.9(2) . . . . ?
C16 C15 C22 C21 -119.7(2) . . . . ?
